data_7715874
loop_
_publ_author_name
'Mortensen, Sabina Svava'
'Nielsen, Villads R. M.'
'S&#xf8;rensen, Thomas Just'

_publ_section_title
;
 Contrasting impact of coordination polyhedra and site symmetry on the
 electronic energy levels in nine-coordinated Eu(III) and Sm(III) crystals
 structures determined from single crystal luminescence spectra.
;
_journal_issue 24
_journal_name_full 'Dalton transactions (Cambridge, England : 2003)'
_journal_page_first 10079
_journal_page_last 10092
_journal_paper_doi 10.1039/d4dt00157e
_journal_volume 53
_journal_year 2024
_chemical_absolute_configuration ad
_chemical_formula_moiety 'C10 H23.113 N2 Na O13.557 Sm, 2.443(H2 O)'
_chemical_formula_sum 'C10 H28 N2 Na O16 Sm'
_chemical_formula_weight 605.68
_space_group_crystal_system orthorhombic
_space_group_IT_number 43
_space_group_name_Hall 'F 2 -2d'
_space_group_name_H-M_alt 'F d d 2'
_atom_sites_solution_hydrogens mixed
_atom_sites_solution_primary dual
_audit_creation_date 2024-03-21
_audit_creation_method
;
Olex2 1.5
(compiled 2023.08.24 svn.re1ec1418 for OlexSys, GUI svn.r6817)
;
_audit_update_record
;
2024-04-23 deposited with the CCDC.	2024-04-29 downloaded from the CCDC.
;
_cell_angle_alpha 90
_cell_angle_beta 90
_cell_angle_gamma 90
_cell_formula_units_Z 16
_cell_length_a 19.459(3)
_cell_length_b 35.397(6)
_cell_length_c 12.032(2)
_cell_measurement_reflns_used 9819
_cell_measurement_temperature 100
_cell_measurement_theta_max 40.23
_cell_measurement_theta_min 2.39
_cell_volume 8288(2)
_computing_cell_refinement 'SAINT V8.40A (Bruker, 2019)'
_computing_data_reduction 'SAINT V8.40A (Bruker, 2019)'
_computing_molecular_graphics 'Olex2 1.5 (Dolomanov et al., 2009)'
_computing_publication_material 'Olex2 1.5 (Dolomanov et al., 2009)'
_computing_structure_refinement 'SHELXL 2018/3 (Sheldrick, 2015)'
_computing_structure_solution 'SHELXT 2018/2 (Sheldrick, 2018)'
_diffrn_ambient_temperature 100
_diffrn_measured_fraction_theta_full 1.000
_diffrn_measured_fraction_theta_max 1.000
_diffrn_measurement_device_type 'Bruker D8 Venture'
_diffrn_measurement_method '\f and \w scans'
_diffrn_radiation_type MoK\a
_diffrn_radiation_wavelength 0.71073
_diffrn_reflns_av_R_equivalents 0.0458
_diffrn_reflns_av_unetI/netI 0.0418
_diffrn_reflns_Laue_measured_fraction_full 1.000
_diffrn_reflns_Laue_measured_fraction_max 1.000
_diffrn_reflns_limit_h_max 31
_diffrn_reflns_limit_h_min -31
_diffrn_reflns_limit_k_max 56
_diffrn_reflns_limit_k_min -56
_diffrn_reflns_limit_l_max 19
_diffrn_reflns_limit_l_min -19
_diffrn_reflns_number 42482
_diffrn_reflns_point_group_measured_fraction_full 0.996
_diffrn_reflns_point_group_measured_fraction_max 0.984
_diffrn_reflns_theta_full 25.242
_diffrn_reflns_theta_max 34.971
_diffrn_reflns_theta_min 2.071
_diffrn_source_current 1.0
_diffrn_source_power 0.05
_diffrn_source_voltage 50.0
_diffrn_standards_number 0
_exptl_absorpt_coefficient_mu 2.936
_exptl_absorpt_correction_T_max 0.7479
_exptl_absorpt_correction_T_min 0.5207
_exptl_absorpt_correction_type multi-scan
_exptl_absorpt_process_details
;
SADABS-2016/2 (Bruker,2016/2) was used for absorption correction.
wR2(int) was 0.1174 before and 0.0736 after correction.
The Ratio of minimum to maximum transmission is 0.6962.
The \l/2 correction factor is Not present.
;
_exptl_crystal_colour 'clear whiteish colourless'
_exptl_crystal_colour_lustre clear
_exptl_crystal_colour_modifier whiteish
_exptl_crystal_colour_primary colourless
_exptl_crystal_density_diffrn 1.942
_exptl_crystal_description 'rect. Prism'
_exptl_crystal_F_000 4848
_exptl_crystal_preparation Luminescent
_exptl_crystal_size_max 0.576
_exptl_crystal_size_mid 0.308
_exptl_crystal_size_min 0.122
_refine_diff_density_max 1.569
_refine_diff_density_min -1.031
_refine_diff_density_rms 0.114
_refine_ls_abs_structure_details
;
 Refined as an inversion twin.
;
_refine_ls_abs_structure_Flack 0.024(10)
_refine_ls_extinction_coef 0.000101(14)
_refine_ls_extinction_expression Fc^*^=kFc[1+0.001xFc^2^\l^3^/sin(2\q)]^-1/4^
_refine_ls_extinction_method 'SHELXL-2018/3 (Sheldrick 2018)'
_refine_ls_goodness_of_fit_ref 1.013
_refine_ls_hydrogen_treatment mixed
_refine_ls_matrix_type full
_refine_ls_number_parameters 333
_refine_ls_number_reflns 8972
_refine_ls_number_restraints 5
_refine_ls_restrained_S_all 1.013
_refine_ls_R_factor_all 0.0268
_refine_ls_R_factor_gt 0.0236
_refine_ls_shift/su_max 0.009
_refine_ls_shift/su_mean 0.000
_refine_ls_structure_factor_coef Fsqd
_refine_ls_weighting_details 'w=1/[\s^2^(Fo^2^)+(0.0203P)^2^+12.5418P] where P=(Fo^2^+2Fc^2^)/3'
_refine_ls_weighting_scheme calc
_refine_ls_wR_factor_gt 0.0505
_refine_ls_wR_factor_ref 0.0516
_reflns_Friedel_coverage 0.896
_reflns_Friedel_fraction_full 0.992
_reflns_Friedel_fraction_max 0.967
_reflns_number_gt 8445
_reflns_number_total 8972
_reflns_threshold_expression 'I > 2\s(I)'
_cod_data_source_file d4dt00157e2.cif
_cod_data_source_block mo_d8v5332_0ma
_cod_depositor_comments 'Adding full bibliography for 7715871--7715877.cif.'
_cod_database_code 7715874
_shelx_shelxl_version_number 2018/3
_shelx_space_group_comment
;
The symmetry employed for this shelxl refinement is uniquely defined
by the following loop, which should always be used as a source of
symmetry information in preference to the above space-group names.
They are only intended as comments.
;
_shelx_estimated_absorpt_t_max 0.716
_shelx_estimated_absorpt_t_min 0.283
_olex2_refinement_description
;
1. Twinned data refinement
 Scales: 0.976(10)
 0.024(10)
2. Fixed Uiso
 At 1.2 times of:
  All C(H,H) groups
 At 1.5 times of:
  All O(H,H) groups
3. Restrained distances
 O16-H16B
 0.85 with sigma of 0.0002
 O13-H13C \\sim O13A-H13A
 with sigma of 0.02
 O13-H13D \\sim O13A-H13B
 with sigma of 0.02
 H13C-H13D \\sim H13A-H13B
 with sigma of 0.04
4. Others
 Sof(O2)=Sof(H2A)=Sof(H2B)=1-FVAR(1)
 Sof(O15)=Sof(H15A)=Sof(H15B)=FVAR(1)
 Sof(O13A)=Sof(H13A)=Sof(H13B)=1-FVAR(2)
 Sof(O13)=Sof(H13C)=Sof(H13D)=FVAR(2)
5.a Free rotating group:
 O6(H6A,H6B), O12(H12A,H12B), O13(H13C,H13D), O7(H7C,H7D), O15(H15A,H15B),
 O2(H2A,H2B), O13A(H13A,H13B)
5.b Rotating group:
 O3(H3A,H3B)
5.c Secondary CH2 refined with riding coordinates:
 C1(H1A,H1B), C8(H8A,H8B), C7(H7A,H7B), C9(H9A,H9B), C6(H6C,H6D), C4(H4A,H4B)
;
_olex2_submission_special_instructions 'No special instructions were received'

loop_
_space_group_symop_operation_xyz
'x, y, z'
'-x, -y, z'
'x+1/4, -y+1/4, z+1/4'
'-x+1/4, y+1/4, z+1/4'
'x, y+1/2, z+1/2'
'-x, -y+1/2, z+1/2'
'x+1/4, -y+3/4, z+3/4'
'-x+1/4, y+3/4, z+3/4'
'x+1/2, y, z+1/2'
'-x+1/2, -y, z+1/2'
'x+3/4, -y+1/4, z+3/4'
'-x+3/4, y+1/4, z+3/4'
'x+1/2, y+1/2, z'
'-x+1/2, -y+1/2, z'
'x+3/4, -y+3/4, z+1/4'
'-x+3/4, y+3/4, z+1/4'

loop_
_atom_site_label
_atom_site_type_symbol
_atom_site_fract_x
_atom_site_fract_y
_atom_site_fract_z
_atom_site_U_iso_or_equiv
_atom_site_adp_type
_atom_site_occupancy
_atom_site_site_symmetry_order
_atom_site_calc_flag
_atom_site_refinement_flags_posn
_atom_site_refinement_flags_adp
_atom_site_refinement_flags_occupancy
_atom_site_disorder_assembly
_atom_site_disorder_group
Sm1 Sm 0.58435(2) 0.65509(2) 0.52930(2) 0.00557(4) Uani 1 1 d . . . . .
Na1 Na 0.38992(8) 0.61722(4) 0.59246(13) 0.0184(3) Uani 1 1 d . . . . .
O1 O 0.51225(13) 0.67107(7) 0.1765(2) 0.0133(4) Uani 1 1 d . . . . .
O4 O 0.81394(12) 0.67634(8) 0.4994(2) 0.0192(5) Uani 1 1 d . . . . .
O6 O 0.63771(13) 0.60986(7) 0.4036(2) 0.0118(4) Uani 1 1 d G . . . .
H6A H 0.613907 0.596395 0.359606 0.018 Uiso 1 1 d G U . . .
H6B H 0.674754 0.597445 0.412724 0.018 Uiso 1 1 d G U . . .
O8 O 0.70642(11) 0.66944(7) 0.56030(19) 0.0114(4) Uani 1 1 d . . . . .
O10 O 0.60418(15) 0.73273(7) 0.8254(2) 0.0169(5) Uani 1 1 d . . . . .
O12 O 0.56392(14) 0.54131(7) 0.6341(2) 0.0149(4) Uani 1 1 d G . . . .
H12A H 0.581299 0.520758 0.610724 0.022 Uiso 1 1 d G U . . .
H12B H 0.549454 0.536065 0.699014 0.022 Uiso 1 1 d G U . . .
O14 O 0.50379(12) 0.59801(6) 0.5168(2) 0.0102(4) Uani 1 1 d . . . . .
O16 O 0.63478(12) 0.60606(6) 0.6519(2) 0.0093(4) Uani 1 1 d D . . . .
O17 O 0.51919(12) 0.66468(6) 0.36119(19) 0.0092(4) Uani 1 1 d . . . . .
O9 O 0.40461(15) 0.71111(8) 0.6859(2) 0.0234(6) Uani 1 1 d . . . . .
O5 O 0.59799(12) 0.68302(6) 0.71215(19) 0.0104(4) Uani 1 1 d . . . . .
O11 O 0.47213(12) 0.66920(6) 0.6015(2) 0.0118(4) Uani 1 1 d . . . . .
N1 N 0.55825(13) 0.72875(6) 0.5347(3) 0.0110(4) Uani 1 1 d . . . . .
C1 C 0.61841(15) 0.68566(9) 0.2599(2) 0.0121(5) Uani 1 1 d . . . . .
H1A H 0.645229 0.665916 0.220976 0.015 Uiso 1 1 calc R U . . .
H1B H 0.620811 0.708938 0.214414 0.015 Uiso 1 1 calc R U . . .
C8 C 0.58071(18) 0.74796(10) 0.4311(3) 0.0129(6) Uani 1 1 d . . . . .
H8A H 0.582652 0.775562 0.443877 0.016 Uiso 1 1 calc R U . . .
H8B H 0.546762 0.743110 0.371465 0.016 Uiso 1 1 calc R U . . .
N2 N 0.65097(13) 0.69316(8) 0.3680(2) 0.0096(4) Uani 1 1 d . . . . .
C5 C 0.54384(14) 0.67298(7) 0.2662(2) 0.0086(5) Uani 1 1 d . . . . .
O3 O 0.3689(3) 0.57033(11) 0.7331(3) 0.0489(11) Uani 1 1 d . . . . .
H3A H 0.368036 0.545322 0.713871 0.073 Uiso 1 1 d R U . . .
H3B H 0.323281 0.574415 0.744981 0.073 Uiso 1 1 d R U . . .
C7 C 0.65031(17) 0.73412(9) 0.3945(3) 0.0134(5) Uani 1 1 d . . . . .
H7A H 0.664850 0.748499 0.327975 0.016 Uiso 1 1 calc R U . . .
H7B H 0.684058 0.739140 0.454285 0.016 Uiso 1 1 calc R U . . .
C9 C 0.48333(17) 0.73390(9) 0.5505(3) 0.0155(6) Uani 1 1 d . . . . .
H9A H 0.460686 0.734690 0.476879 0.019 Uiso 1 1 calc R U . . .
H9B H 0.475047 0.758452 0.587569 0.019 Uiso 1 1 calc R U . . .
C10 C 0.75046(16) 0.67521(9) 0.4841(3) 0.0119(5) Uani 1 1 d . . . . .
C6 C 0.5954(2) 0.74474(10) 0.6317(3) 0.0166(7) Uani 1 1 d . . . . .
H6C H 0.572424 0.768429 0.654756 0.020 Uiso 1 1 calc R U . . .
H6D H 0.642848 0.751191 0.608797 0.020 Uiso 1 1 calc R U . . .
C3 C 0.59862(16) 0.71807(8) 0.7311(3) 0.0100(5) Uani 1 1 d . . . . .
C4 C 0.72333(16) 0.68048(10) 0.3667(3) 0.0127(5) Uani 1 1 d . . . . .
H4A H 0.751813 0.699417 0.327423 0.015 Uiso 1 1 calc R U . . .
H4B H 0.726807 0.656296 0.325777 0.015 Uiso 1 1 calc R U . . .
C2 C 0.45091(16) 0.70249(9) 0.6199(3) 0.0130(5) Uani 1 1 d . . . . .
O13 O 0.4131(11) 0.6510(3) 0.844(2) 0.033(5) Uani 0.44(5) 1 d DG . P A 1
H13C H 0.401430 0.666918 0.795405 0.050 Uiso 0.44(5) 1 d DG U P A 1
H13D H 0.375785 0.644535 0.875711 0.050 Uiso 0.44(5) 1 d DG U P A 1
H14A H 0.520(3) 0.5773(15) 0.545(5) 0.032(14) Uiso 1 1 d . . . . .
H14B H 0.490(2) 0.5917(12) 0.447(5) 0.011(11) Uiso 1 1 d . . . . .
O7 O 0.2736(3) 0.63812(12) 0.6138(6) 0.076(2) Uani 1 1 d G . . . .
H7C H 0.264154 0.661503 0.609263 0.115 Uiso 1 1 d G U . . .
H7D H 0.234787 0.627168 0.612078 0.115 Uiso 1 1 d G U . . .
O15 O 0.2390(4) 0.7076(2) 0.5679(6) 0.037(2) Uani 0.490(12) 1 d G . P B 1
H15A H 0.201136 0.703590 0.534606 0.056 Uiso 0.490(12) 1 d G U P B 1
H15B H 0.231662 0.727341 0.606408 0.056 Uiso 0.490(12) 1 d G U P B 1
O2 O 0.2748(4) 0.7176(2) 0.6055(6) 0.036(2) Uani 0.510(12) 1 d G . P B 2
H2A H 0.269244 0.740856 0.589920 0.054 Uiso 0.510(12) 1 d G U P B 2
H2B H 0.315969 0.716215 0.628774 0.054 Uiso 0.510(12) 1 d G U P B 2
H16A H 0.669(3) 0.6013(16) 0.637(6) 0.024(15) Uiso 1 1 d . . . . .
H16B H 0.6157(9) 0.5845(2) 0.649(6) 0.06(2) Uiso 1 1 d D . . . .
O13A O 0.3872(16) 0.6494(3) 0.8142(9) 0.046(4) Uani 0.56(5) 1 d DG . P A 2
H13A H 0.406180 0.667786 0.781806 0.02(2) Uiso 0.56(5) 1 d DG . P A 2
H13B H 0.379427 0.656949 0.879828 0.01(2) Uiso 0.56(5) 1 d DG . P A 2

loop_
_atom_site_aniso_label
_atom_site_aniso_U_11
_atom_site_aniso_U_22
_atom_site_aniso_U_33
_atom_site_aniso_U_23
_atom_site_aniso_U_13
_atom_site_aniso_U_12
Sm1 0.00629(5) 0.00620(5) 0.00421(5) 0.00005(5) -0.00122(5) -0.00028(4)
Na1 0.0210(7) 0.0169(6) 0.0175(7) 0.0051(5) -0.0021(6) -0.0057(5)
O1 0.0118(10) 0.0204(11) 0.0076(9) 0.0021(8) -0.0044(8) -0.0044(8)
O4 0.0081(9) 0.0340(13) 0.0156(11) 0.0119(10) -0.0036(8) -0.0049(9)
O6 0.0092(10) 0.0146(10) 0.0114(10) -0.0045(8) -0.0027(8) 0.0028(8)
O8 0.0100(9) 0.0172(10) 0.0070(8) 0.0035(7) -0.0026(7) -0.0027(7)
O10 0.0280(13) 0.0131(10) 0.0096(10) -0.0045(8) -0.0023(9) -0.0031(9)
O12 0.0195(11) 0.0100(9) 0.0154(11) 0.0001(8) 0.0000(9) 0.0011(8)
O14 0.0108(9) 0.0104(8) 0.0094(10) 0.0011(7) -0.0034(8) -0.0009(6)
O16 0.0082(9) 0.0092(9) 0.0103(10) 0.0004(8) -0.0003(8) 0.0002(7)
O17 0.0093(9) 0.0123(9) 0.0060(9) 0.0022(7) -0.0004(7) -0.0013(7)
O9 0.0240(13) 0.0257(13) 0.0205(13) -0.0034(11) 0.0099(11) 0.0092(10)
O5 0.0142(10) 0.0094(8) 0.0077(9) -0.0022(7) -0.0025(8) 0.0007(7)
O11 0.0111(9) 0.0122(9) 0.0120(10) -0.0033(8) 0.0004(8) 0.0004(7)
N1 0.0168(10) 0.0078(8) 0.0083(9) 0.0016(10) -0.0030(11) -0.0009(7)
C1 0.0083(11) 0.0216(13) 0.0065(13) 0.0019(10) -0.0015(9) -0.0050(9)
C8 0.0176(15) 0.0097(13) 0.0116(14) 0.0039(11) -0.0064(11) -0.0028(10)
N2 0.0087(10) 0.0134(10) 0.0065(10) 0.0024(8) -0.0035(8) -0.0027(8)
C5 0.0084(10) 0.0098(10) 0.0074(12) 0.0010(9) -0.0007(9) -0.0002(8)
O3 0.096(3) 0.0332(18) 0.0175(15) -0.0051(13) 0.0029(19) -0.016(2)
C7 0.0166(13) 0.0116(12) 0.0120(13) 0.0042(10) -0.0038(11) -0.0062(10)
C9 0.0196(14) 0.0138(12) 0.0130(15) 0.0011(10) -0.0007(11) 0.0068(10)
C10 0.0097(12) 0.0157(12) 0.0102(12) 0.0052(10) -0.0020(10) -0.0032(10)
C6 0.0307(18) 0.0086(12) 0.0104(14) -0.0011(11) -0.0075(13) -0.0033(12)
C3 0.0119(12) 0.0099(11) 0.0084(12) -0.0012(10) -0.0006(9) -0.0009(9)
C4 0.0085(12) 0.0213(14) 0.0084(12) 0.0044(11) -0.0015(10) -0.0036(10)
C2 0.0134(13) 0.0165(12) 0.0090(12) -0.0040(10) -0.0030(10) 0.0039(10)
O13 0.035(7) 0.018(4) 0.047(10) 0.001(5) 0.030(6) 0.005(4)
O7 0.077(4) 0.0278(19) 0.124(5) -0.024(3) 0.058(4) 0.001(2)
O15 0.022(3) 0.068(5) 0.022(3) 0.010(3) 0.006(3) -0.010(3)
O2 0.021(3) 0.068(5) 0.020(3) 0.007(3) -0.002(2) -0.010(3)
O13A 0.088(10) 0.021(3) 0.030(4) 0.002(3) -0.008(6) -0.010(5)

loop_
_atom_type_symbol
_atom_type_description
_atom_type_scat_dispersion_real
_atom_type_scat_dispersion_imag
_atom_type_scat_source
C C 0.0033 0.0016 'International Tables Vol C Tables 4.2.6.8 and 6.1.1.4'
H H 0.0000 0.0000 'International Tables Vol C Tables 4.2.6.8 and 6.1.1.4'
N N 0.0061 0.0033 'International Tables Vol C Tables 4.2.6.8 and 6.1.1.4'
Na Na 0.0362 0.0249 'International Tables Vol C Tables 4.2.6.8 and 6.1.1.4'
O O 0.0106 0.0060 'International Tables Vol C Tables 4.2.6.8 and 6.1.1.4'
Sm Sm -0.1638 3.4418 'International Tables Vol C Tables 4.2.6.8 and 6.1.1.4'

loop_
_exptl_crystal_face_index_h
_exptl_crystal_face_index_k
_exptl_crystal_face_index_l
_exptl_crystal_face_perp_dist
-1.00 0.00 0.00 0.2960
1.00 0.00 0.00 0.2910
-1.00 0.00 1.00 0.1490
1.00 0.00 -1.00 0.1540
1.00 1.00 1.00 0.1970
-1.00 -1.00 -1.00 0.1890
0.00 -1.00 0.00 0.0160
0.00 1.00 0.00 0.0610

loop_
_geom_angle_atom_site_label_1
_geom_angle_atom_site_label_2
_geom_angle_atom_site_label_3
_geom_angle
_geom_angle_site_symmetry_1
_geom_angle_site_symmetry_3
_geom_angle_publ_flag
O6 Sm1 O8 79.51(8) . . ?
O6 Sm1 O14 72.90(8) . . ?
O6 Sm1 O16 74.95(7) . . ?
O6 Sm1 N1 137.89(9) . . ?
O6 Sm1 N2 71.12(9) . . ?
O8 Sm1 O14 139.77(7) . . ?
O8 Sm1 O16 70.85(8) . . ?
O8 Sm1 N1 88.75(8) . . ?
O8 Sm1 N2 62.68(8) . . ?
O14 Sm1 N1 131.18(7) . . ?
O14 Sm1 N2 130.28(8) . . ?
O16 Sm1 O14 74.04(8) . . ?
O16 Sm1 N1 138.41(9) . . ?
O16 Sm1 N2 126.00(8) . . ?
O17 Sm1 O6 78.22(8) . . ?
O17 Sm1 O8 127.33(7) . . ?
O17 Sm1 O14 74.93(7) . . ?
O17 Sm1 O16 143.66(8) . . ?
O17 Sm1 O5 139.52(8) . . ?
O17 Sm1 N1 77.39(8) . . ?
O17 Sm1 N2 65.07(8) . . ?
O5 Sm1 O6 141.66(8) . . ?
O5 Sm1 O8 70.88(8) . . ?
O5 Sm1 O14 116.20(8) . . ?
O5 Sm1 O16 72.71(8) . . ?
O5 Sm1 N1 66.36(9) . . ?
O5 Sm1 N2 113.37(8) . . ?
O11 Sm1 O6 138.50(8) . . ?
O11 Sm1 O8 141.32(8) . . ?
O11 Sm1 O14 68.23(7) . . ?
O11 Sm1 O16 106.88(8) . . ?
O11 Sm1 O17 78.23(8) . . ?
O11 Sm1 O5 71.76(8) . . ?
O11 Sm1 N1 67.26(8) . . ?
O11 Sm1 N2 126.40(8) . . ?
N1 Sm1 N2 67.59(9) . . ?
Sm1 Na1 Sm1 98.04(3) 11_464 . ?
O14 Na1 Sm1 36.63(5) . . ?
O14 Na1 Sm1 80.93(7) . 11_464 ?
O14 Na1 O5 82.38(9) . 11_464 ?
O14 Na1 O13A 117.4(6) . . ?
O16 Na1 Sm1 74.96(7) 11_464 . ?
O16 Na1 Sm1 36.28(6) 11_464 11_464 ?
O16 Na1 O14 78.59(9) 11_464 . ?
O16 Na1 O5 71.30(8) 11_464 11_464 ?
O16 Na1 O13A 134.3(2) 11_464 . ?
O5 Na1 Sm1 114.70(7) 11_464 . ?
O5 Na1 Sm1 35.19(5) 11_464 11_464 ?
O5 Na1 O13A 147.9(4) 11_464 . ?
O11 Na1 Sm1 32.20(6) . . ?
O11 Na1 Sm1 111.59(7) . 11_464 ?
O11 Na1 O14 68.83(8) . . ?
O11 Na1 O16 77.30(9) . 11_464 ?
O11 Na1 O5 140.88(10) . 11_464 ?
O11 Na1 O13A 71.0(4) . . ?
O3 Na1 Sm1 120.99(14) . . ?
O3 Na1 Sm1 118.73(10) . 11_464 ?
O3 Na1 O14 102.72(14) . . ?
O3 Na1 O16 154.94(13) . 11_464 ?
O3 Na1 O5 83.98(11) . 11_464 ?
O3 Na1 O11 126.91(13) . . ?
O3 Na1 O13A 67.7(2) . . ?
O7 Na1 Sm1 142.55(12) . . ?
O7 Na1 Sm1 84.63(18) . 11_464 ?
O7 Na1 O14 164.7(2) . . ?
O7 Na1 O16 86.76(19) . 11_464 ?
O7 Na1 O5 88.77(16) . 11_464 ?
O7 Na1 O11 112.45(13) . . ?
O7 Na1 O3 88.7(2) . . ?
O7 Na1 O13A 76.3(6) . . ?
O13A Na1 Sm1 93.4(6) . . ?
Sm1 O6 H6A 121.6 . . ?
Sm1 O6 H6B 128.4 . . ?
H6A O6 H6B 104.6 . . ?
C10 O8 Sm1 125.1(2) . . ?
H12A O12 H12B 104.4 . . ?
Sm1 O14 H14A 115(4) . . ?
Sm1 O14 H14B 115(3) . . ?
Na1 O14 Sm1 107.92(8) . . ?
Na1 O14 H14A 114(4) . . ?
Na1 O14 H14B 98(3) . . ?
H14A O14 H14B 105(5) . . ?
Sm1 O16 Na1 107.37(9) . 3_565 ?
Sm1 O16 H16A 113(5) . . ?
Sm1 O16 H16B 116(4) . . ?
Na1 O16 H16A 106(5) 3_565 . ?
Na1 O16 H16B 113(5) 3_565 . ?
H16A O16 H16B 101(5) . . ?
C5 O17 Sm1 125.95(19) . . ?
Sm1 O5 Na1 108.27(9) . 3_565 ?
C3 O5 Sm1 124.5(2) . . ?
C3 O5 Na1 125.5(2) . 3_565 ?
Sm1 O11 Na1 115.02(10) . . ?
C2 O11 Sm1 123.5(2) . . ?
C2 O11 Na1 119.7(2) . . ?
C8 N1 Sm1 111.9(2) . . ?
C9 N1 Sm1 108.17(17) . . ?
C9 N1 C8 110.0(2) . . ?
C9 N1 C6 109.3(3) . . ?
C6 N1 Sm1 107.45(19) . . ?
C6 N1 C8 110.0(2) . . ?
H1A C1 H1B 107.5 . . ?
N2 C1 H1A 108.6 . . ?
N2 C1 H1B 108.6 . . ?
N2 C1 C5 114.8(2) . . ?
C5 C1 H1A 108.6 . . ?
C5 C1 H1B 108.6 . . ?
N1 C8 H8A 109.4 . . ?
N1 C8 H8B 109.4 . . ?
N1 C8 C7 111.2(3) . . ?
H8A C8 H8B 108.0 . . ?
C7 C8 H8A 109.4 . . ?
C7 C8 H8B 109.4 . . ?
C1 N2 Sm1 109.85(17) . . ?
C1 N2 C7 111.2(2) . . ?
C1 N2 C4 110.3(3) . . ?
C7 N2 Sm1 109.23(19) . . ?
C4 N2 Sm1 108.29(18) . . ?
C4 N2 C7 107.9(2) . . ?
O1 C5 O17 125.4(3) . . ?
O1 C5 C1 116.4(3) . . ?
O17 C5 C1 118.2(2) . . ?
Na1 O3 H3A 119.5 . . ?
Na1 O3 H3B 99.6 . . ?
H3A O3 H3B 100.1 . . ?
C8 C7 H7A 109.0 . . ?
C8 C7 H7B 109.0 . . ?
N2 C7 C8 112.8(3) . . ?
N2 C7 H7A 109.0 . . ?
N2 C7 H7B 109.0 . . ?
H7A C7 H7B 107.8 . . ?
N1 C9 H9A 109.0 . . ?
N1 C9 H9B 109.0 . . ?
N1 C9 C2 112.8(2) . . ?
H9A C9 H9B 107.8 . . ?
C2 C9 H9A 109.0 . . ?
C2 C9 H9B 109.0 . . ?
O4 C10 O8 124.4(3) . . ?
O4 C10 C4 118.5(3) . . ?
O8 C10 C4 117.1(3) . . ?
N1 C6 H6C 108.8 . . ?
N1 C6 H6D 108.8 . . ?
N1 C6 C3 113.6(3) . . ?
H6C C6 H6D 107.7 . . ?
C3 C6 H6C 108.8 . . ?
C3 C6 H6D 108.8 . . ?
O10 C3 O5 124.9(3) . . ?
O10 C3 C6 117.2(3) . . ?
O5 C3 C6 117.8(3) . . ?
N2 C4 C10 111.0(3) . . ?
N2 C4 H4A 109.4 . . ?
N2 C4 H4B 109.4 . . ?
C10 C4 H4A 109.4 . . ?
C10 C4 H4B 109.4 . . ?
H4A C4 H4B 108.0 . . ?
O9 C2 O11 125.3(3) . . ?
O9 C2 C9 118.1(3) . . ?
O11 C2 C9 116.5(3) . . ?
H13C O13 H13D 105.2 . . ?
Na1 O7 H7C 119.9 . . ?
Na1 O7 H7D 134.2 . . ?
H7C O7 H7D 104.5 . . ?
H15A O15 H15B 104.5 . . ?
H2A O2 H2B 104.5 . . ?
Na1 O13A H13A 82.6 . . ?
Na1 O13A H13B 169.8 . . ?
H13A O13A H13B 105.4 . . ?

loop_
_geom_bond_atom_site_label_1
_geom_bond_atom_site_label_2
_geom_bond_distance
_geom_bond_site_symmetry_2
_geom_bond_publ_flag
Sm1 O6 2.434(2) . ?
Sm1 O8 2.458(2) . ?
Sm1 O14 2.562(2) . ?
Sm1 O16 2.480(2) . ?
Sm1 O17 2.411(2) . ?
Sm1 O5 2.427(2) . ?
Sm1 O11 2.402(2) . ?
Sm1 N1 2.657(2) . ?
Sm1 N2 2.695(3) . ?
Na1 O14 2.490(3) . ?
Na1 O16 2.483(3) 11_464 ?
Na1 O5 2.507(3) 11_464 ?
Na1 O11 2.441(3) . ?
Na1 O3 2.406(4) . ?
Na1 O7 2.395(5) . ?
Na1 O13A 2.901(11) . ?
O1 C5 1.244(4) . ?
O4 C10 1.250(4) . ?
O6 H6A 0.8500 . ?
O6 H6B 0.8513 . ?
O8 C10 1.272(4) . ?
O10 C3 1.252(4) . ?
O12 H12A 0.8501 . ?
O12 H12B 0.8504 . ?
O14 H14A 0.87(6) . ?
O14 H14B 0.91(5) . ?
O16 H16A 0.71(5) . ?
O16 H16B 0.8500(5) . ?
O17 C5 1.274(4) . ?
O9 C2 1.240(4) . ?
O5 C3 1.262(4) . ?
O11 C2 1.268(4) . ?
N1 C8 1.486(5) . ?
N1 C9 1.482(4) . ?
N1 C6 1.486(5) . ?
C1 H1A 0.9900 . ?
C1 H1B 0.9900 . ?
C1 N2 1.471(4) . ?
C1 C5 1.521(4) . ?
C8 H8A 0.9900 . ?
C8 H8B 0.9900 . ?
C8 C7 1.506(5) . ?
N2 C7 1.485(4) . ?
N2 C4 1.478(4) . ?
O3 H3A 0.9152 . ?
O3 H3B 0.9100 . ?
C7 H7A 0.9900 . ?
C7 H7B 0.9900 . ?
C9 H9A 0.9900 . ?
C9 H9B 0.9900 . ?
C9 C2 1.526(5) . ?
C10 C4 1.519(4) . ?
C6 H6C 0.9900 . ?
C6 H6D 0.9900 . ?
C6 C3 1.525(5) . ?
C4 H4A 0.9900 . ?
C4 H4B 0.9900 . ?
O13 H13C 0.8438 . ?
O13 H13D 0.8503 . ?
O7 H7C 0.8497 . ?
O7 H7D 0.8489 . ?
O15 H15A 0.8499 . ?
O15 H15B 0.8495 . ?
O2 H2A 0.8498 . ?
O2 H2B 0.8502 . ?
O13A H13A 0.8434 . ?
O13A H13B 0.8476 . ?

loop_
_geom_torsion_atom_site_label_1
_geom_torsion_atom_site_label_2
_geom_torsion_atom_site_label_3
_geom_torsion_atom_site_label_4
_geom_torsion
_geom_torsion_site_symmetry_1
_geom_torsion_site_symmetry_2
_geom_torsion_site_symmetry_3
_geom_torsion_site_symmetry_4
_geom_torsion_publ_flag
Sm1 O8 C10 O4 -167.7(3) . . . . ?
Sm1 O8 C10 C4 11.4(4) . . . . ?
Sm1 O17 C5 O1 165.9(2) . . . . ?
Sm1 O17 C5 C1 -12.9(4) . . . . ?
Sm1 O5 C3 O10 178.4(3) . . . . ?
Sm1 O5 C3 C6 -4.3(4) . . . . ?
Sm1 O11 C2 O9 -156.6(3) . . . . ?
Sm1 O11 C2 C9 26.3(4) . . . . ?
Sm1 N1 C8 C7 -43.0(3) . . . . ?
Sm1 N1 C9 C2 31.9(3) . . . . ?
Sm1 N1 C6 C3 -35.0(4) . . . . ?
Sm1 N2 C7 C8 -45.7(3) . . . . ?
Sm1 N2 C4 C10 -40.3(3) . . . . ?
Na1 O5 C3 O10 -18.4(5) 3_565 . . . ?
Na1 O5 C3 C6 158.9(2) 3_565 . . . ?
Na1 O11 C2 O9 39.4(4) . . . . ?
Na1 O11 C2 C9 -137.7(2) . . . . ?
O4 C10 C4 N2 -157.8(3) . . . . ?
O8 C10 C4 N2 23.1(4) . . . . ?
N1 C8 C7 N2 62.0(3) . . . . ?
N1 C9 C2 O9 142.5(3) . . . . ?
N1 C9 C2 O11 -40.2(4) . . . . ?
N1 C6 C3 O10 -153.4(3) . . . . ?
N1 C6 C3 O5 29.0(5) . . . . ?
C1 N2 C7 C8 75.8(3) . . . . ?
C1 N2 C4 C10 -160.5(3) . . . . ?
C8 N1 C9 C2 154.4(3) . . . . ?
C8 N1 C6 C3 -157.0(3) . . . . ?
N2 C1 C5 O1 171.1(3) . . . . ?
N2 C1 C5 O17 -10.0(4) . . . . ?
C5 C1 N2 Sm1 23.1(3) . . . . ?
C5 C1 N2 C7 -98.0(3) . . . . ?
C5 C1 N2 C4 142.4(3) . . . . ?
C7 N2 C4 C10 77.8(3) . . . . ?
C9 N1 C8 C7 -163.3(3) . . . . ?
C9 N1 C6 C3 82.2(3) . . . . ?
C6 N1 C8 C7 76.3(3) . . . . ?
C6 N1 C9 C2 -84.8(3) . . . . ?
C4 N2 C7 C8 -163.2(3) . . . . ?

loop_
_twin_individual_id
_twin_individual_mass_fraction_refined
1 0.976(10)
2 0.024(10)
